data_7055831
loop_
_publ_author_name
'Guo, Sheng-Ping'
'Chi, Yang'
'Zou, Jian-Ping'
'Xue, Huai-Guo'

_publ_section_title
;
 Crystal and electronic structures, and photoluminescence and
 photocatalytic properties of \a-EuZrS3
;
_journal_issue 12
_journal_name_full 'New J. Chem.'
_journal_page_first 10219
_journal_paper_doi 10.1039/C6NJ02106A
_journal_volume 40
_journal_year 2016
_chemical_formula_moiety EuZrS3
_chemical_formula_sum 'Eu S3 Zr'
_chemical_formula_weight 339.36
_chemical_name_common EuZrS3
_chemical_name_systematic
; 
 ? 
;
_space_group_IT_number 62
_symmetry_cell_setting orthorhombic
_symmetry_space_group_name_Hall '-P 2ac 2n'
_symmetry_space_group_name_H-M 'P n m a'
_atom_sites_solution_primary direct
_atom_sites_solution_secondary difmap
_audit_creation_method SHELXL-97
_cell_angle_alpha 90.00
_cell_angle_beta 90.00
_cell_angle_gamma 90.00
_cell_formula_units_Z 4
_cell_length_a 8.465(3)
_cell_length_b 3.8075(10)
_cell_length_c 13.823(4)
_cell_measurement_reflns_used 1328
_cell_measurement_temperature 296(2)
_cell_measurement_theta_max 27.43
_cell_measurement_theta_min 2.82
_cell_volume 445.5(2)
_computing_cell_refinement SMART
_computing_data_collection 'SMART (Bruker, 2000)'
_computing_data_reduction 'SAINT (Bruker, 2000)'
_computing_molecular_graphics SHELXTL
_computing_publication_material SHELXTL
_computing_structure_refinement 'SHELXL-97 (Sheldrick, 1997)'
_computing_structure_solution 'SHELXS-97 (Sheldrick, 1990)'
_diffrn_ambient_temperature 296(2)
_diffrn_measured_fraction_theta_full 0.983
_diffrn_measured_fraction_theta_max 0.983
_diffrn_measurement_device_type 'Bruker APEX II CCD'
_diffrn_measurement_method 'phi and omega scans'
_diffrn_radiation_monochromator graphite
_diffrn_radiation_source 'fine-focus sealed tube'
_diffrn_radiation_type MoK\a
_diffrn_radiation_wavelength 0.71073
_diffrn_reflns_av_R_equivalents 0.0253
_diffrn_reflns_av_sigmaI/netI 0.0241
_diffrn_reflns_limit_h_max 10
_diffrn_reflns_limit_h_min -10
_diffrn_reflns_limit_k_max 4
_diffrn_reflns_limit_k_min -4
_diffrn_reflns_limit_l_max 16
_diffrn_reflns_limit_l_min -14
_diffrn_reflns_number 1869
_diffrn_reflns_theta_full 25.50
_diffrn_reflns_theta_max 25.50
_diffrn_reflns_theta_min 2.82
_exptl_absorpt_coefficient_mu 17.477
_exptl_absorpt_correction_T_max 0.3353
_exptl_absorpt_correction_T_min 0.2739
_exptl_absorpt_correction_type multi-scan
_exptl_absorpt_process_details 'sadabs; Bruker, 2000'
_exptl_crystal_colour black
_exptl_crystal_density_diffrn 5.059
_exptl_crystal_density_method 'not measured'
_exptl_crystal_description block
_exptl_crystal_F_000 604
_exptl_crystal_size_max 0.10
_exptl_crystal_size_mid 0.10
_exptl_crystal_size_min 0.08
_refine_diff_density_max 0.568
_refine_diff_density_min -0.695
_refine_diff_density_rms 0.159
_refine_ls_extinction_coef 0.0110(4)
_refine_ls_extinction_expression Fc^*^=kFc[1+0.001xFc^2^\l^3^/sin(2\q)]^-1/4^
_refine_ls_extinction_method SHELXL
_refine_ls_goodness_of_fit_ref 1.022
_refine_ls_matrix_type full
_refine_ls_number_parameters 32
_refine_ls_number_reflns 476
_refine_ls_number_restraints 0
_refine_ls_restrained_S_all 1.022
_refine_ls_R_factor_all 0.0184
_refine_ls_R_factor_gt 0.0147
_refine_ls_shift/su_max 0.000
_refine_ls_shift/su_mean 0.000
_refine_ls_structure_factor_coef Fsqd
_refine_ls_weighting_details 'calc w=1/[\s^2^(Fo^2^)+(0.0105P)^2^+0.0000P] where P=(Fo^2^+2Fc^2^)/3'
_refine_ls_weighting_scheme calc
_refine_ls_wR_factor_gt 0.0270
_refine_ls_wR_factor_ref 0.0280
_reflns_number_gt 434
_reflns_number_total 476
_reflns_threshold_expression >2sigma(I)
_cod_data_source_file c6nj02106a1.cif
_cod_data_source_block z
_cod_depositor_comments
;
The following automatic conversions were performed:

'_exptl_absorpt_correction_type' value 'MULTI-SCAN' changed to
'multi-scan' according to
/usr/data/users/saulius/crontab/automatic-downloads/rss-feeds/RSC/lib/dictionaries/cif_core.dic
dictionary named 'cif_core.dic' version 2.4.2 from 2011-04-26.

Automatic conversion script
Id: cif_fix_values 4268 2015-11-12 08:31:59Z antanas 

 Adding full bibliography for 7055831.cif.
;
_cod_original_sg_symbol_H-M Pnma
_cod_database_code 7055831

loop_
_symmetry_equiv_pos_as_xyz
'x, y, z'
'-x+1/2, -y, z+1/2'
'-x, y+1/2, -z'
'x+1/2, -y+1/2, -z+1/2'
'-x, -y, -z'
'x-1/2, y, -z-1/2'
'x, -y-1/2, z'
'-x-1/2, y-1/2, z-1/2'

loop_
_atom_site_label
_atom_site_type_symbol
_atom_site_fract_x
_atom_site_fract_y
_atom_site_fract_z
_atom_site_U_iso_or_equiv
_atom_site_adp_type
_atom_site_occupancy
_atom_site_symmetry_multiplicity
_atom_site_calc_flag
_atom_site_refinement_flags
Eu1 Eu 0.56682(3) 0.2500 0.678718(17) 0.01075(12) Uani 1 2 d S
Zr1 Zr 0.82742(5) 0.2500 0.44259(3) 0.00643(14) Uani 1 2 d S
S1 S 0.48222(15) 0.2500 0.89258(8) 0.0072(3) Uani 1 2 d S
S2 S 0.29508(16) -0.2500 0.71733(9) 0.0093(3) Uani 1 2 d S
S3 S 0.33872(14) 0.2500 0.48601(9) 0.0089(3) Uani 1 2 d S

loop_
_atom_site_aniso_label
_atom_site_aniso_U_11
_atom_site_aniso_U_22
_atom_site_aniso_U_33
_atom_site_aniso_U_23
_atom_site_aniso_U_13
_atom_site_aniso_U_12
Eu1 0.01424(19) 0.00773(17) 0.01029(16) 0.000 0.00086(11) 0.000
Zr1 0.0069(3) 0.0060(2) 0.0065(2) 0.000 -0.00119(18) 0.000
S1 0.0077(7) 0.0077(6) 0.0061(6) 0.000 0.0009(5) 0.000
S2 0.0110(8) 0.0088(6) 0.0081(6) 0.000 -0.0012(5) 0.000
S3 0.0085(7) 0.0077(6) 0.0105(6) 0.000 0.0014(5) 0.000

loop_
_atom_type_symbol
_atom_type_description
_atom_type_scat_dispersion_real
_atom_type_scat_dispersion_imag
_atom_type_scat_source
S S 0.1246 0.1234 'International Tables Vol C Tables 4.2.6.8 and 6.1.1.4'
Zr Zr -2.9673 0.5597 'International Tables Vol C Tables 4.2.6.8 and 6.1.1.4'
Eu Eu -0.1578 3.6682 'International Tables Vol C Tables 4.2.6.8 and 6.1.1.4'

loop_
_geom_angle_atom_site_label_1
_geom_angle_atom_site_label_2
_geom_angle_atom_site_label_3
_geom_angle
_geom_angle_site_symmetry_1
_geom_angle_site_symmetry_3
S2 Eu1 S2 77.75(4) . 1_565
S2 Eu1 S1 69.54(3) . .
S2 Eu1 S1 69.54(3) 1_565 .
S2 Eu1 S2 141.652(17) . 6_667
S2 Eu1 S2 90.33(2) 1_565 6_667
S1 Eu1 S2 72.14(3) . 6_667
S2 Eu1 S2 90.33(2) . 6_657
S2 Eu1 S2 141.652(17) 1_565 6_657
S1 Eu1 S2 72.14(3) . 6_657
S2 Eu1 S2 76.66(4) 6_667 6_657
S2 Eu1 S3 86.50(3) . 5_656
S2 Eu1 S3 135.75(3) 1_565 5_656
S1 Eu1 S3 141.371(18) . 5_656
S2 Eu1 S3 124.55(4) 6_667 5_656
S2 Eu1 S3 78.40(3) 6_657 5_656
S2 Eu1 S3 135.75(3) . 5_666
S2 Eu1 S3 86.50(3) 1_565 5_666
S1 Eu1 S3 141.371(18) . 5_666
S2 Eu1 S3 78.40(3) 6_667 5_666
S2 Eu1 S3 124.55(4) 6_657 5_666
S3 Eu1 S3 76.53(3) 5_656 5_666
S2 Eu1 S3 72.38(3) . .
S2 Eu1 S3 72.38(3) 1_565 .
S1 Eu1 S3 130.44(4) . .
S2 Eu1 S3 138.46(2) 6_667 .
S2 Eu1 S3 138.46(2) 6_657 .
S3 Eu1 S3 63.44(3) 5_656 .
S3 Eu1 S3 63.44(3) 5_666 .
S2 Eu1 Eu1 128.874(19) . 1_565
S2 Eu1 Eu1 51.126(19) 1_565 1_565
S1 Eu1 Eu1 90.0 . 1_565
S2 Eu1 Eu1 51.670(18) 6_667 1_565
S2 Eu1 Eu1 128.330(18) 6_657 1_565
S3 Eu1 Eu1 128.268(17) 5_656 1_565
S3 Eu1 Eu1 51.733(17) 5_666 1_565
S3 Eu1 Eu1 90.0 . 1_565
S2 Eu1 Eu1 51.126(19) . 1_545
S2 Eu1 Eu1 128.874(19) 1_565 1_545
S1 Eu1 Eu1 90.0 . 1_545
S2 Eu1 Eu1 128.330(18) 6_667 1_545
S2 Eu1 Eu1 51.670(18) 6_657 1_545
S3 Eu1 Eu1 51.732(17) 5_656 1_545
S3 Eu1 Eu1 128.268(17) 5_666 1_545
S3 Eu1 Eu1 90.0 . 1_545
Eu1 Eu1 Eu1 180.000(17) 1_565 1_545
S2 Eu1 Zr1 124.78(2) . .
S2 Eu1 Zr1 124.78(2) 1_565 .
S1 Eu1 Zr1 159.56(3) . .
S2 Eu1 Zr1 92.03(3) 6_667 .
S2 Eu1 Zr1 92.03(3) 6_657 .
S3 Eu1 Zr1 40.587(19) 5_656 .
S3 Eu1 Zr1 40.587(19) 5_666 .
S3 Eu1 Zr1 69.99(3) . .
Eu1 Eu1 Zr1 90.0 1_565 .
Eu1 Eu1 Zr1 90.0 1_545 .
S2 Zr1 S3 96.63(4) 5_656 5_656
S2 Zr1 S3 96.63(4) 5_656 5_666
S3 Zr1 S3 95.87(5) 5_656 5_666
S2 Zr1 S1 91.30(4) 5_656 2_664
S3 Zr1 S1 172.01(4) 5_656 2_664
S3 Zr1 S1 84.16(4) 5_666 2_664
S2 Zr1 S1 91.30(4) 5_656 2_654
S3 Zr1 S1 84.16(4) 5_656 2_654
S3 Zr1 S1 172.01(4) 5_666 2_654
S1 Zr1 S1 94.71(5) 2_664 2_654
S2 Zr1 S1 175.23(5) 5_656 6_657
S3 Zr1 S1 86.55(4) 5_656 6_657
S3 Zr1 S1 86.55(4) 5_666 6_657
S1 Zr1 S1 85.48(4) 2_664 6_657
S1 Zr1 S1 85.48(4) 2_654 6_657
S2 Zr1 Eu1 120.81(4) 5_656 .
S3 Zr1 Eu1 51.25(2) 5_656 .
S3 Zr1 Eu1 51.25(2) 5_666 .
S1 Zr1 Eu1 124.75(3) 2_664 .
S1 Zr1 Eu1 124.75(3) 2_654 .
S1 Zr1 Eu1 63.96(4) 6_657 .
Zr1 S1 Zr1 94.71(5) 2_665 2_655
Zr1 S1 Zr1 94.52(4) 2_665 6_557
Zr1 S1 Zr1 94.52(4) 2_655 6_557
Zr1 S1 Eu1 96.49(3) 2_665 .
Zr1 S1 Eu1 96.49(3) 2_655 .
Zr1 S1 Eu1 163.71(5) 6_557 .
Zr1 S2 Eu1 99.37(4) 5_656 .
Zr1 S2 Eu1 99.37(4) 5_656 1_545
Eu1 S2 Eu1 77.75(4) . 1_545
Zr1 S2 Eu1 99.00(4) 5_656 6_547
Eu1 S2 Eu1 161.62(5) . 6_547
Eu1 S2 Eu1 99.82(2) 1_545 6_547
Zr1 S2 Eu1 99.00(4) 5_656 6_557
Eu1 S2 Eu1 99.82(2) . 6_557
Eu1 S2 Eu1 161.62(5) 1_545 6_557
Eu1 S2 Eu1 76.66(4) 6_547 6_557
Zr1 S3 Zr1 95.87(5) 5_656 5_666
Zr1 S3 Eu1 88.16(2) 5_656 5_656
Zr1 S3 Eu1 152.56(5) 5_666 5_656
Zr1 S3 Eu1 152.56(5) 5_656 5_666
Zr1 S3 Eu1 88.16(2) 5_666 5_666
Eu1 S3 Eu1 76.53(3) 5_656 5_666
Zr1 S3 Eu1 90.59(4) 5_656 .
Zr1 S3 Eu1 90.59(4) 5_666 .
Eu1 S3 Eu1 116.56(3) 5_656 .
Eu1 S3 Eu1 116.56(3) 5_666 .

loop_
_geom_bond_atom_site_label_1
_geom_bond_atom_site_label_2
_geom_bond_distance
_geom_bond_site_symmetry_2
Eu1 S2 3.0333(12) .
Eu1 S2 3.0333(12) 1_565
Eu1 S1 3.0417(14) .
Eu1 S2 3.0696(11) 6_667
Eu1 S2 3.0696(11) 6_657
Eu1 S3 3.0739(11) 5_656
Eu1 S3 3.0739(11) 5_666
Eu1 S3 3.2900(14) .
Eu1 Eu1 3.8075(10) 1_565
Eu1 Eu1 3.8075(10) 1_545
Eu1 Zr1 3.9395(10) .
Zr1 S2 2.4417(14) 5_656
Zr1 S3 2.5644(10) 5_656
Zr1 S3 2.5644(10) 5_666
Zr1 S1 2.5882(10) 2_664
Zr1 S1 2.5882(10) 2_654
Zr1 S1 2.6284(14) 6_657
S1 Zr1 2.5882(10) 2_665
S1 Zr1 2.5882(10) 2_655
S1 Zr1 2.6284(14) 6_557
S2 Zr1 2.4417(14) 5_656
S2 Eu1 3.0333(12) 1_545
S2 Eu1 3.0696(11) 6_547
S2 Eu1 3.0696(11) 6_557
S3 Zr1 2.5644(10) 5_656
S3 Zr1 2.5644(10) 5_666
S3 Eu1 3.0739(11) 5_656
S3 Eu1 3.0739(11) 5_666
